data_7003717
loop_
_publ_author_name
'Burrows, Andrew D.'
'Cassar, Kevin'
'D\"uren, Tina'
'Friend, Richard M. W.'
'Mahon, Mary F.'
'Rigby, Sean P.'
'Savarese, Teresa L.'

_publ_section_title
;
 Syntheses, structures and properties of cadmium benzenedicarboxylate
 metal--organic frameworks
;
_journal_issue 18
_journal_name_full 'Dalton Transactions'
_journal_page_first 2465
_journal_page_last 2474
_journal_paper_doi 10.1039/b718947h
_journal_year 2008
_chemical_formula_sum 'C36 H40 Cd3 N4 O16'
_chemical_formula_weight 1121.92
_chemical_name_systematic
;
?
;
_space_group_IT_number 2
_symmetry_cell_setting triclinic
_symmetry_space_group_name_Hall '-P 1'
_symmetry_space_group_name_H-M 'P -1'
_atom_sites_solution_hydrogens geom
_atom_sites_solution_primary direct
_atom_sites_solution_secondary difmap
_audit_creation_method SHELXL-97
_cell_angle_alpha 75.459(1)
_cell_angle_beta 88.924(1)
_cell_angle_gamma 87.271(1)
_cell_formula_units_Z 2
_cell_length_a 10.1270(1)
_cell_length_b 12.6120(1)
_cell_length_c 16.6790(2)
_cell_measurement_reflns_used 35550
_cell_measurement_temperature 150(2)
_cell_measurement_theta_max 30.999
_cell_measurement_theta_min 2.910
_cell_volume 2059.64(4)
_computing_data_reduction 'Denzo & Scalepack (otwinowski & Minor, 1997)'
_computing_molecular_graphics 'ORTEX (P.McArdle, 1995)'
_computing_publication_material 'SHELXL-97/2 (Sheldrick,1997)'
_computing_structure_refinement 'SHELXL-97 (Sheldrick, 1997)'
_computing_structure_solution 'SHELXS-97 (Sheldrick, 1990)'
_diffrn_ambient_temperature 150(2)
_diffrn_measured_fraction_theta_full 0.988
_diffrn_measured_fraction_theta_max 0.988
_diffrn_measurement_device_type KappaCCD
_diffrn_measurement_method KappaCCD
_diffrn_radiation_monochromator graphite
_diffrn_radiation_source 'fine-focus sealed tube'
_diffrn_radiation_type MoK\a
_diffrn_radiation_wavelength 0.71073
_diffrn_reflns_av_R_equivalents 0.0433
_diffrn_reflns_av_sigmaI/netI 0.0393
_diffrn_reflns_limit_h_max 14
_diffrn_reflns_limit_h_min -14
_diffrn_reflns_limit_k_max 18
_diffrn_reflns_limit_k_min -18
_diffrn_reflns_limit_l_max 24
_diffrn_reflns_limit_l_min -23
_diffrn_reflns_number 46686
_diffrn_reflns_theta_full 31.00
_diffrn_reflns_theta_max 31.00
_diffrn_reflns_theta_min 3.65
_exptl_absorpt_coefficient_mu 1.610
_exptl_absorpt_correction_T_max 0.871
_exptl_absorpt_correction_T_min 0.840
_exptl_absorpt_correction_type multi-scan
_exptl_crystal_colour colorless
_exptl_crystal_density_diffrn 1.809
_exptl_crystal_density_method 'not measured'
_exptl_crystal_description Block
_exptl_crystal_F_000 1112
_exptl_crystal_size_max 0.25
_exptl_crystal_size_mid 0.2
_exptl_crystal_size_min 0.2
_refine_diff_density_max 1.424
_refine_diff_density_min -1.301
_refine_diff_density_rms 0.116
_refine_ls_extinction_coef 0.0034(2)
_refine_ls_extinction_expression Fc^*^=kFc[1+0.001xFc^2^\l^3^/sin(2\q)]^-1/4^
_refine_ls_extinction_method SHELXL
_refine_ls_goodness_of_fit_ref 1.057
_refine_ls_hydrogen_treatment constr
_refine_ls_matrix_type full
_refine_ls_number_parameters 544
_refine_ls_number_reflns 12980
_refine_ls_number_restraints 0
_refine_ls_restrained_S_all 1.057
_refine_ls_R_factor_all 0.0332
_refine_ls_R_factor_gt 0.0265
_refine_ls_shift/su_max 0.001
_refine_ls_shift/su_mean 0.000
_refine_ls_structure_factor_coef Fsqd
_refine_ls_weighting_details 'calc w=1/[\s^2^(Fo^2^)+(0.0243P)^2^+1.0234P] where P=(Fo^2^+2Fc^2^)/3'
_refine_ls_weighting_scheme calc
_refine_ls_wR_factor_gt 0.0605
_refine_ls_wR_factor_ref 0.0635
_reflns_number_gt 11342
_reflns_number_total 12980
_reflns_threshold_expression >2sigma(I)
_cod_data_source_file b718947h.txt
_cod_data_source_block compound_3_h04adb1
_cod_depositor_comments
;
The following automatic conversions were performed:
'_symmetry_cell_setting' value 'Triclinic' changed to 'triclinic'
according to '/home/saulius/struct/CIF-dictionaries/cif_core.dic'
dictionary named 'cif_core.dic' version 2.4.1 from
2010-06-29.

'_exptl_absorpt_correction_type' value 'Multi-scan' changed
to 'multi-scan' according to
'/home/saulius/struct/CIF-dictionaries/cif_core.dic' dictionary named
'cif_core.dic' version 2.4.1 from 2010-06-29.

Automatic conversion script
Id: cif_fix_enum 1527 2010-12-29 10:47:43Z saulius 
;
_cod_original_cell_volume 2059.65(4)
_cod_original_sg_symbol_H-M P-1
_cod_database_code 7003717

loop_
_symmetry_equiv_pos_as_xyz
'x, y, z'
'-x, -y, -z'

loop_
_atom_site_label
_atom_site_type_symbol
_atom_site_fract_x
_atom_site_fract_y
_atom_site_fract_z
_atom_site_U_iso_or_equiv
_atom_site_adp_type
_atom_site_occupancy
_atom_site_symmetry_multiplicity
_atom_site_calc_flag
_atom_site_refinement_flags
_atom_site_disorder_assembly
_atom_site_disorder_group
Cd1 Cd -0.060110(11) -0.218617(10) -0.102688(7) 0.01412(4) Uani 1 1 d . . .
Cd2 Cd 0.0000 0.0000 0.0000 0.01277(4) Uani 1 2 d S . .
Cd3 Cd 0.591850(11) -0.721051(10) 0.400527(7) 0.01347(4) Uani 1 1 d . . .
Cd4 Cd 0.5000 -0.5000 0.5000 0.01286(4) Uani 1 2 d S . .
O1 O 0.14845(13) -0.13934(11) 0.00971(9) 0.0230(3) Uani 1 1 d . . .
O2 O 0.10229(14) -0.29714(11) -0.01955(9) 0.0243(3) Uani 1 1 d . . .
O3 O 0.48774(14) -0.58606(11) 0.30941(8) 0.0239(3) Uani 1 1 d . . .
O4 O 0.47091(16) -0.44126(12) 0.36444(9) 0.0282(3) Uani 1 1 d . . .
O5 O 0.04950(15) -0.08772(11) -0.18960(9) 0.0258(3) Uani 1 1 d . . .
O6 O 0.02794(15) 0.05982(11) -0.13755(8) 0.0251(3) Uani 1 1 d . . .
O7 O 0.44793(13) 0.19768(11) -0.50565(9) 0.0231(3) Uani 1 1 d . . .
O8 O 0.36654(13) 0.35709(11) -0.48496(8) 0.0216(3) Uani 1 1 d . . .
O9 O -0.27443(13) -0.13409(12) -0.12321(8) 0.0224(3) Uani 1 1 d . . .
O10 O -0.16262(12) -0.11599(10) -0.01564(8) 0.0183(2) Uani 1 1 d . . .
O11 O -0.06441(16) -0.29206(12) -0.21228(9) 0.0283(3) Uani 1 1 d . . .
O12 O -0.17036(16) -0.37287(13) -0.01954(9) 0.0317(3) Uani 1 1 d . . .
O13 O 0.79840(12) -0.63506(11) 0.37680(8) 0.0212(3) Uani 1 1 d . . .
O14 O 0.67807(12) -0.61682(10) 0.48486(8) 0.0181(2) Uani 1 1 d . . .
O15 O 0.72666(14) -0.87079(12) 0.47264(9) 0.0261(3) Uani 1 1 d . . .
O16 O 0.55569(15) -0.81017(11) 0.30076(9) 0.0253(3) Uani 1 1 d . . .
N1 N -0.09859(16) -0.23648(15) -0.35010(10) 0.0257(4) Uani 1 1 d . . .
N2 N -0.16482(19) -0.40326(15) 0.12080(11) 0.0289(4) Uani 1 1 d . . .
N3 N 0.57713(16) -0.71282(15) 0.16646(10) 0.0240(3) Uani 1 1 d . . .
N4 N 0.73207(19) -0.92438(15) 0.61289(11) 0.0308(4) Uani 1 1 d . . .
C1 C 0.15699(17) -0.24134(15) 0.02288(11) 0.0184(3) Uani 1 1 d . . .
C2 C 0.23855(17) -0.30470(15) 0.09522(11) 0.0185(3) Uani 1 1 d . . .
C3 C 0.2855(2) -0.25176(16) 0.15184(13) 0.0276(4) Uani 1 1 d . . .
H3 H 0.2698 -0.1749 0.1435 0.033 Uiso 1 1 calc R . .
C4 C 0.3557(2) -0.31113(16) 0.22083(13) 0.0279(4) Uani 1 1 d . . .
H4 H 0.3860 -0.2750 0.2601 0.033 Uiso 1 1 calc R . .
C5 C 0.38141(18) -0.42330(15) 0.23235(11) 0.0181(3) Uani 1 1 d . . .
C6 C 0.33748(19) -0.47532(15) 0.17432(12) 0.0212(4) Uani 1 1 d . . .
H6 H 0.3571 -0.5515 0.1812 0.025 Uiso 1 1 calc R . .
C7 C 0.26505(19) -0.41684(16) 0.10617(12) 0.0215(4) Uani 1 1 d . . .
H7 H 0.2338 -0.4532 0.0672 0.026 Uiso 1 1 calc R . .
C8 C 0.45330(17) -0.48881(15) 0.30847(11) 0.0175(3) Uani 1 1 d . . .
C9 C 0.06899(17) 0.01029(15) -0.19013(11) 0.0180(3) Uani 1 1 d . . .
C10 C 0.14860(18) 0.07415(15) -0.26198(11) 0.0178(3) Uani 1 1 d . . .
C11 C 0.1428(2) 0.18811(16) -0.28249(13) 0.0253(4) Uani 1 1 d . . .
H11 H 0.0884 0.2262 -0.2509 0.030 Uiso 1 1 calc R . .
C12 C 0.2161(2) 0.24695(16) -0.34906(13) 0.0254(4) Uani 1 1 d . . .
H12 H 0.2109 0.3248 -0.3630 0.030 Uiso 1 1 calc R . .
C13 C 0.29693(17) 0.19177(14) -0.39511(11) 0.0176(3) Uani 1 1 d . . .
C14 C 0.3031(2) 0.07763(15) -0.37418(12) 0.0230(4) Uani 1 1 d . . .
H14 H 0.3587 0.0394 -0.4051 0.028 Uiso 1 1 calc R . .
C15 C 0.2285(2) 0.01907(16) -0.30850(12) 0.0232(4) Uani 1 1 d . . .
H15 H 0.2322 -0.0588 -0.2954 0.028 Uiso 1 1 calc R . .
C16 C 0.37694(17) 0.25457(15) -0.46688(11) 0.0179(3) Uani 1 1 d . . .
C17 C -0.26808(17) -0.10106(15) -0.05874(11) 0.0178(3) Uani 1 1 d . . .
C18 C -0.38729(17) -0.04747(15) -0.02842(12) 0.0182(3) Uani 1 1 d . . .
C19 C -0.50089(18) -0.02294(16) -0.07727(12) 0.0217(4) Uani 1 1 d . . .
H19 H -0.5013 -0.0387 -0.1300 0.026 Uiso 1 1 calc R . .
C20 C -0.38689(18) -0.02447(16) 0.04878(12) 0.0214(4) Uani 1 1 d . . .
H20 H -0.3099 -0.0412 0.0821 0.026 Uiso 1 1 calc R . .
C21 C -0.0294(2) -0.24258(16) -0.28367(12) 0.0229(4) Uani 1 1 d . . .
H21 H 0.0524 -0.2074 -0.2899 0.028 Uiso 1 1 calc R . .
C22 C -0.0532(2) -0.1791(2) -0.43180(14) 0.0356(5) Uani 1 1 d . . .
H22A H -0.1142 -0.1165 -0.4545 0.053 Uiso 1 1 calc R . .
H22B H -0.0503 -0.2292 -0.4683 0.053 Uiso 1 1 calc R . .
H22C H 0.0354 -0.1530 -0.4278 0.053 Uiso 1 1 calc R . .
C23 C -0.2254(2) -0.2876(3) -0.34474(16) 0.0420(6) Uani 1 1 d . . .
H23A H -0.2433 -0.3259 -0.2871 0.063 Uiso 1 1 calc R . .
H23B H -0.2229 -0.3402 -0.3792 0.063 Uiso 1 1 calc R . .
H23C H -0.2954 -0.2311 -0.3643 0.063 Uiso 1 1 calc R . .
C24 C -0.1219(2) -0.41789(16) 0.04905(13) 0.0275(4) Uani 1 1 d . . .
H24 H -0.0476 -0.4671 0.0499 0.033 Uiso 1 1 calc R . .
C25 C -0.2765(3) -0.3285(3) 0.12547(18) 0.0524(7) Uani 1 1 d . . .
H25A H -0.2443 -0.2577 0.1289 0.079 Uiso 1 1 calc R . .
H25B H -0.3297 -0.3592 0.1748 0.079 Uiso 1 1 calc R . .
H25C H -0.3309 -0.3181 0.0759 0.079 Uiso 1 1 calc R . .
C26 C -0.0927(3) -0.4534(2) 0.19712(14) 0.0387(5) Uani 1 1 d . . .
H26A H -0.0286 -0.5094 0.1871 0.058 Uiso 1 1 calc R . .
H26B H -0.1552 -0.4874 0.2405 0.058 Uiso 1 1 calc R . .
H26C H -0.0462 -0.3969 0.2149 0.058 Uiso 1 1 calc R . .
C27 C 0.78403(17) -0.60209(14) 0.44114(11) 0.0166(3) Uani 1 1 d . . .
C28 C 0.89530(16) -0.54801(14) 0.47142(11) 0.0173(3) Uani 1 1 d . . .
C29 C 1.00721(18) -0.52083(16) 0.42203(12) 0.0204(4) Uani 1 1 d . . .
H29 H 1.0121 -0.5351 0.3687 0.024 Uiso 1 1 calc R . .
C30 C 0.88822(18) -0.52704(16) 0.54961(12) 0.0204(4) Uani 1 1 d . . .
H30 H 0.8120 -0.5454 0.5835 0.024 Uiso 1 1 calc R . .
C31 C 0.6887(2) -0.92833(17) 0.53983(13) 0.0264(4) Uani 1 1 d . . .
H31 H 0.6232 -0.9793 0.5386 0.032 Uiso 1 1 calc R . .
C32 C 0.8302(3) -0.8469(3) 0.62045(18) 0.0551(8) Uani 1 1 d . . .
H32A H 0.9114 -0.8871 0.6440 0.083 Uiso 1 1 calc R . .
H32B H 0.7958 -0.8017 0.6568 0.083 Uiso 1 1 calc R . .
H32C H 0.8494 -0.7997 0.5656 0.083 Uiso 1 1 calc R . .
C33 C 0.6811(3) -0.9940(3) 0.68927(17) 0.0550(8) Uani 1 1 d . . .
H33A H 0.6190 -1.0443 0.6760 0.083 Uiso 1 1 calc R . .
H33B H 0.6355 -0.9483 0.7217 0.083 Uiso 1 1 calc R . .
H33C H 0.7546 -1.0363 0.7215 0.083 Uiso 1 1 calc R . .
C34 C 0.5156(2) -0.77748(16) 0.22820(12) 0.0227(4) Uani 1 1 d . . .
H34 H 0.4323 -0.8018 0.2165 0.027 Uiso 1 1 calc R . .
C35 C 0.7029(3) -0.6689(3) 0.17920(17) 0.0517(8) Uani 1 1 d . . .
H35A H 0.6930 -0.5889 0.1683 0.078 Uiso 1 1 calc R . .
H35B H 0.7693 -0.6886 0.1413 0.078 Uiso 1 1 calc R . .
H35C H 0.7312 -0.6996 0.2365 0.078 Uiso 1 1 calc R . .
C36 C 0.5204(2) -0.6801(2) 0.08376(13) 0.0346(5) Uani 1 1 d . . .
H36A H 0.4321 -0.7089 0.0851 0.052 Uiso 1 1 calc R . .
H36B H 0.5771 -0.7093 0.0454 0.052 Uiso 1 1 calc R . .
H36C H 0.5140 -0.5999 0.0652 0.052 Uiso 1 1 calc R . .

loop_
_atom_site_aniso_label
_atom_site_aniso_U_11
_atom_site_aniso_U_22
_atom_site_aniso_U_33
_atom_site_aniso_U_23
_atom_site_aniso_U_13
_atom_site_aniso_U_12
Cd1 0.01449(6) 0.01492(6) 0.01196(6) -0.00156(4) -0.00071(4) -0.00018(4)
Cd2 0.01343(8) 0.01301(8) 0.01142(8) -0.00231(6) 0.00027(6) -0.00018(6)
Cd3 0.01325(6) 0.01438(6) 0.01188(6) -0.00137(4) -0.00105(4) -0.00148(4)
Cd4 0.01419(8) 0.01308(8) 0.01096(8) -0.00209(6) -0.00124(6) -0.00156(6)
O1 0.0211(6) 0.0188(6) 0.0250(7) 0.0010(5) -0.0020(5) 0.0061(5)
O2 0.0260(7) 0.0235(7) 0.0217(7) -0.0027(5) -0.0102(5) 0.0042(5)
O3 0.0285(7) 0.0225(7) 0.0188(7) -0.0024(5) -0.0079(5) 0.0071(5)
O4 0.0465(9) 0.0220(7) 0.0149(6) -0.0021(5) -0.0093(6) -0.0009(6)
O5 0.0350(8) 0.0223(7) 0.0201(7) -0.0042(5) 0.0089(6) -0.0107(6)
O6 0.0351(8) 0.0237(7) 0.0143(6) -0.0013(5) 0.0071(5) 0.0006(6)
O7 0.0216(6) 0.0241(7) 0.0214(7) -0.0015(5) 0.0078(5) -0.0034(5)
O8 0.0218(6) 0.0176(6) 0.0228(7) 0.0012(5) -0.0007(5) -0.0079(5)
O9 0.0189(6) 0.0296(7) 0.0201(7) -0.0096(6) -0.0008(5) 0.0021(5)
O10 0.0130(6) 0.0196(6) 0.0229(7) -0.0064(5) -0.0005(5) -0.0013(4)
O11 0.0425(9) 0.0262(7) 0.0183(7) -0.0082(6) -0.0001(6) -0.0080(6)
O12 0.0429(9) 0.0296(8) 0.0210(7) -0.0006(6) -0.0005(6) -0.0168(7)
O13 0.0181(6) 0.0269(7) 0.0199(7) -0.0072(5) -0.0004(5) -0.0058(5)
O14 0.0123(6) 0.0196(6) 0.0227(7) -0.0059(5) -0.0013(5) -0.0011(4)
O15 0.0266(7) 0.0251(7) 0.0223(7) 0.0005(6) -0.0011(5) 0.0067(5)
O16 0.0372(8) 0.0210(7) 0.0186(7) -0.0070(5) -0.0054(6) 0.0022(6)
N1 0.0178(8) 0.0398(10) 0.0194(8) -0.0077(7) 0.0003(6) 0.0005(7)
N2 0.0412(10) 0.0239(9) 0.0192(8) -0.0010(7) 0.0023(7) -0.0014(7)
N3 0.0222(8) 0.0315(9) 0.0194(8) -0.0079(7) 0.0013(6) -0.0044(6)
N4 0.0380(10) 0.0277(9) 0.0220(9) 0.0033(7) -0.0034(7) -0.0045(7)
C1 0.0148(8) 0.0211(9) 0.0168(8) -0.0010(7) 0.0013(6) 0.0029(6)
C2 0.0185(8) 0.0190(8) 0.0162(8) -0.0015(6) -0.0021(6) 0.0029(6)
C3 0.0429(12) 0.0162(9) 0.0227(10) -0.0033(7) -0.0113(8) 0.0058(8)
C4 0.0425(12) 0.0200(9) 0.0216(10) -0.0065(7) -0.0125(8) 0.0047(8)
C5 0.0203(8) 0.0192(8) 0.0131(8) -0.0015(6) -0.0030(6) 0.0020(6)
C6 0.0276(9) 0.0155(8) 0.0189(9) -0.0021(7) -0.0072(7) 0.0054(7)
C7 0.0274(9) 0.0197(9) 0.0173(9) -0.0046(7) -0.0083(7) 0.0034(7)
C8 0.0168(8) 0.0203(8) 0.0134(8) -0.0006(6) -0.0009(6) -0.0006(6)
C9 0.0188(8) 0.0210(9) 0.0122(8) -0.0001(6) -0.0003(6) -0.0016(6)
C10 0.0207(8) 0.0181(8) 0.0135(8) -0.0018(6) 0.0018(6) -0.0037(6)
C11 0.0331(10) 0.0192(9) 0.0246(10) -0.0079(7) 0.0116(8) -0.0035(7)
C12 0.0329(10) 0.0157(9) 0.0263(10) -0.0034(7) 0.0099(8) -0.0041(7)
C13 0.0194(8) 0.0167(8) 0.0157(8) -0.0018(6) 0.0006(6) -0.0037(6)
C14 0.0278(10) 0.0176(9) 0.0231(9) -0.0046(7) 0.0110(7) -0.0023(7)
C15 0.0297(10) 0.0158(8) 0.0225(9) -0.0024(7) 0.0085(7) -0.0025(7)
C16 0.0158(8) 0.0213(9) 0.0156(8) -0.0015(7) -0.0012(6) -0.0056(6)
C17 0.0145(8) 0.0172(8) 0.0202(9) -0.0020(7) 0.0003(6) -0.0014(6)
C18 0.0128(8) 0.0211(9) 0.0210(9) -0.0059(7) 0.0013(6) -0.0005(6)
C19 0.0172(8) 0.0284(10) 0.0206(9) -0.0087(7) -0.0007(7) 0.0012(7)
C20 0.0149(8) 0.0279(10) 0.0222(9) -0.0081(7) -0.0027(7) 0.0016(7)
C21 0.0247(9) 0.0246(9) 0.0209(9) -0.0079(7) -0.0017(7) -0.0022(7)
C22 0.0345(12) 0.0475(14) 0.0206(10) -0.0024(9) 0.0015(9) 0.0068(10)
C23 0.0225(11) 0.0718(19) 0.0341(13) -0.0159(12) -0.0032(9) -0.0099(11)
C24 0.0377(11) 0.0194(9) 0.0242(10) -0.0018(8) 0.0038(8) -0.0095(8)
C25 0.0575(17) 0.0571(18) 0.0362(14) -0.0043(13) 0.0089(12) 0.0170(14)
C26 0.0607(16) 0.0291(12) 0.0231(11) -0.0008(9) -0.0040(10) 0.0000(10)
C27 0.0138(7) 0.0147(8) 0.0201(9) -0.0016(6) -0.0029(6) -0.0006(6)
C28 0.0137(8) 0.0169(8) 0.0209(9) -0.0034(7) -0.0024(6) -0.0010(6)
C29 0.0176(8) 0.0250(9) 0.0195(9) -0.0070(7) -0.0005(7) -0.0027(7)
C30 0.0144(8) 0.0263(9) 0.0210(9) -0.0062(7) 0.0006(6) -0.0046(7)
C31 0.0271(10) 0.0208(9) 0.0277(10) 0.0008(8) -0.0050(8) 0.0013(7)
C32 0.0693(19) 0.0628(19) 0.0338(14) -0.0078(13) -0.0053(13) -0.0300(15)
C33 0.080(2) 0.0487(16) 0.0275(13) 0.0091(11) 0.0017(13) -0.0191(15)
C34 0.0271(10) 0.0229(9) 0.0197(9) -0.0080(7) -0.0001(7) -0.0028(7)
C35 0.0314(13) 0.090(2) 0.0355(14) -0.0143(14) 0.0056(10) -0.0293(13)
C36 0.0373(12) 0.0447(13) 0.0198(10) -0.0030(9) -0.0001(9) -0.0084(10)

loop_
_atom_type_symbol
_atom_type_description
_atom_type_scat_dispersion_real
_atom_type_scat_dispersion_imag
_atom_type_scat_source
C C 0.0033 0.0016 'International Tables Vol C Tables 4.2.6.8 and 6.1.1.4'
H H 0.0000 0.0000 'International Tables Vol C Tables 4.2.6.8 and 6.1.1.4'
O O 0.0106 0.0060 'International Tables Vol C Tables 4.2.6.8 and 6.1.1.4'
Cd Cd -0.8075 1.2024 'International Tables Vol C Tables 4.2.6.8 and 6.1.1.4'
N N 0.0061 0.0033 'International Tables Vol C Tables 4.2.6.8 and 6.1.1.4'

loop_
_geom_angle_atom_site_label_1
_geom_angle_atom_site_label_2
_geom_angle_atom_site_label_3
_geom_angle
_geom_angle_site_symmetry_1
_geom_angle_site_symmetry_3
_geom_angle_publ_flag
O2 Cd1 O5 99.65(5) . . ?
O2 Cd1 O11 109.89(6) . . ?
O5 Cd1 O11 83.56(5) . . ?
O2 Cd1 O9 150.36(5) . . ?
O5 Cd1 O9 98.13(5) . . ?
O11 Cd1 O9 95.49(5) . . ?
O2 Cd1 O10 97.90(5) . . ?
O5 Cd1 O10 100.29(5) . . ?
O11 Cd1 O10 150.97(5) . . ?
O9 Cd1 O10 55.50(4) . . ?
O2 Cd1 O12 80.12(5) . . ?
O5 Cd1 O12 173.35(5) . . ?
O11 Cd1 O12 90.25(5) . . ?
O9 Cd1 O12 84.86(5) . . ?
O10 Cd1 O12 86.31(5) . . ?
O1 Cd2 O1 180.00(10) . 2 ?
O1 Cd2 O6 87.00(5) . 2 ?
O1 Cd2 O6 93.00(5) 2 2 ?
O1 Cd2 O6 93.00(5) . . ?
O1 Cd2 O6 87.00(5) 2 . ?
O6 Cd2 O6 180.00(11) 2 . ?
O1 Cd2 O10 88.57(5) . . ?
O1 Cd2 O10 91.43(5) 2 . ?
O6 Cd2 O10 87.93(5) 2 . ?
O6 Cd2 O10 92.07(5) . . ?
O1 Cd2 O10 91.43(5) . 2 ?
O1 Cd2 O10 88.57(5) 2 2 ?
O6 Cd2 O10 92.07(5) 2 2 ?
O6 Cd2 O10 87.93(5) . 2 ?
O10 Cd2 O10 180.00(7) . 2 ?
O7 Cd3 O3 108.87(5) 1_546 . ?
O7 Cd3 O16 99.18(5) 1_546 . ?
O3 Cd3 O16 80.98(5) . . ?
O7 Cd3 O15 80.62(5) 1_546 . ?
O3 Cd3 O15 167.89(5) . . ?
O16 Cd3 O15 90.22(5) . . ?
O7 Cd3 O14 94.53(5) 1_546 . ?
O3 Cd3 O14 98.47(5) . . ?
O16 Cd3 O14 165.69(5) . . ?
O15 Cd3 O14 88.00(5) . . ?
O7 Cd3 O13 145.91(5) 1_546 . ?
O3 Cd3 O13 93.01(5) . . ?
O16 Cd3 O13 110.10(5) . . ?
O15 Cd3 O13 82.16(5) . . ?
O14 Cd3 O13 55.60(4) . . ?
O4 Cd4 O4 180.000(1) . 2_646 ?
O4 Cd4 O8 85.42(5) . 2_655 ?
O4 Cd4 O8 94.58(5) 2_646 2_655 ?
O4 Cd4 O8 94.58(5) . 1_546 ?
O4 Cd4 O8 85.42(5) 2_646 1_546 ?
O8 Cd4 O8 180.00(4) 2_655 1_546 ?
O4 Cd4 O14 92.82(5) . . ?
O4 Cd4 O14 87.18(5) 2_646 . ?
O8 Cd4 O14 91.43(5) 2_655 . ?
O8 Cd4 O14 88.57(5) 1_546 . ?
O4 Cd4 O14 87.18(5) . 2_646 ?
O4 Cd4 O14 92.82(5) 2_646 2_646 ?
O8 Cd4 O14 88.57(5) 2_655 2_646 ?
O8 Cd4 O14 91.43(5) 1_546 2_646 ?
O14 Cd4 O14 180.0 . 2_646 ?
C1 O1 Cd2 141.55(12) . . ?
C1 O2 Cd1 118.47(11) . . ?
C8 O3 Cd3 133.80(12) . . ?
C8 O4 Cd4 133.36(12) . . ?
C9 O5 Cd1 132.45(12) . . ?
C9 O6 Cd2 130.76(12) . . ?
C16 O7 Cd3 119.60(12) . 1_564 ?
C16 O8 Cd4 138.19(12) . 1_564 ?
C17 O9 Cd1 92.02(11) . . ?
C17 O10 Cd2 132.78(11) . . ?
C17 O10 Cd1 91.01(11) . . ?
Cd2 O10 Cd1 103.16(5) . . ?
C21 O11 Cd1 123.31(13) . . ?
C24 O12 Cd1 117.21(13) . . ?
C27 O13 Cd3 90.96(10) . . ?
C27 O14 Cd4 132.60(11) . . ?
C27 O14 Cd3 91.36(11) . . ?
Cd4 O14 Cd3 102.93(5) . . ?
C31 O15 Cd3 119.83(13) . . ?
C34 O16 Cd3 132.26(13) . . ?
C21 N1 C22 121.93(18) . . ?
C21 N1 C23 120.85(18) . . ?
C22 N1 C23 117.22(18) . . ?
C24 N2 C25 121.1(2) . . ?
C24 N2 C26 120.7(2) . . ?
C25 N2 C26 117.9(2) . . ?
C34 N3 C35 120.67(19) . . ?
C34 N3 C36 121.41(17) . . ?
C35 N3 C36 117.90(19) . . ?
C31 N4 C32 121.0(2) . . ?
C31 N4 C33 121.8(2) . . ?
C32 N4 C33 117.2(2) . . ?
O1 C1 O2 125.54(17) . . ?
O1 C1 C2 117.99(17) . . ?
O2 C1 C2 116.47(16) . . ?
C3 C2 C7 119.95(17) . . ?
C3 C2 C1 120.00(16) . . ?
C7 C2 C1 120.04(17) . . ?
C2 C3 C4 120.08(18) . . ?
C5 C4 C3 120.12(18) . . ?
C6 C5 C4 119.58(17) . . ?
C6 C5 C8 120.02(16) . . ?
C4 C5 C8 120.38(17) . . ?
C5 C6 C7 120.53(17) . . ?
C6 C7 C2 119.69(17) . . ?
O4 C8 O3 126.75(17) . . ?
O4 C8 C5 116.73(16) . . ?
O3 C8 C5 116.51(16) . . ?
O6 C9 O5 126.50(17) . . ?
O6 C9 C10 117.17(16) . . ?
O5 C9 C10 116.32(16) . . ?
C11 C10 C15 119.37(17) . . ?
C11 C10 C9 120.60(16) . . ?
C15 C10 C9 120.02(16) . . ?
C10 C11 C12 120.51(18) . . ?
C13 C12 C11 120.08(17) . . ?
C12 C13 C14 119.29(16) . . ?
C12 C13 C16 120.48(16) . . ?
C14 C13 C16 120.23(16) . . ?
C15 C14 C13 120.57(17) . . ?
C14 C15 C10 120.17(17) . . ?
O8 C16 O7 125.28(16) . . ?
O8 C16 C13 118.36(16) . . ?
O7 C16 C13 116.34(16) . . ?
O9 C17 O10 121.31(16) . . ?
O9 C17 C18 120.04(16) . . ?
O10 C17 C18 118.59(16) . . ?
C20 C18 C19 119.83(16) . . ?
C20 C18 C17 120.39(16) . . ?
C19 C18 C17 119.76(16) . . ?
C20 C19 C18 120.17(17) 2_455 . ?
C18 C20 C19 120.00(17) . 2_455 ?
O11 C21 N1 123.87(19) . . ?
O12 C24 N2 125.5(2) . . ?
O13 C27 O14 121.87(16) . . ?
O13 C27 C28 119.97(16) . . ?
O14 C27 C28 118.09(16) . . ?
C29 C28 C30 119.81(16) . . ?
C29 C28 C27 119.98(16) . . ?
C30 C28 C27 120.20(16) . . ?
C30 C29 C28 120.30(17) 2_746 . ?
C29 C30 C28 119.90(17) 2_746 . ?
O15 C31 N4 125.1(2) . . ?
O16 C34 N3 126.23(19) . . ?

loop_
_geom_bond_atom_site_label_1
_geom_bond_atom_site_label_2
_geom_bond_distance
_geom_bond_site_symmetry_2
_geom_bond_publ_flag
Cd1 O2 2.2021(13) . ?
Cd1 O5 2.2296(13) . ?
Cd1 O11 2.2490(14) . ?
Cd1 O9 2.3641(13) . ?
Cd1 O10 2.3707(13) . ?
Cd1 O12 2.3977(14) . ?
Cd2 O1 2.2336(13) . ?
Cd2 O1 2.2336(13) 2 ?
Cd2 O6 2.2449(13) 2 ?
Cd2 O6 2.2449(13) . ?
Cd2 O10 2.3145(12) . ?
Cd2 O10 2.3145(12) 2 ?
Cd3 O7 2.2078(13) 1_546 ?
Cd3 O3 2.2158(13) . ?
Cd3 O16 2.2733(14) . ?
Cd3 O15 2.3564(13) . ?
Cd3 O14 2.3565(13) . ?
Cd3 O13 2.3827(13) . ?
Cd4 O4 2.2161(14) . ?
Cd4 O4 2.2161(14) 2_646 ?
Cd4 O8 2.2651(12) 2_655 ?
Cd4 O8 2.2651(12) 1_546 ?
Cd4 O14 2.3244(12) . ?
Cd4 O14 2.3244(12) 2_646 ?
O1 C1 1.249(2) . ?
O2 C1 1.267(2) . ?
O3 C8 1.255(2) . ?
O4 C8 1.249(2) . ?
O5 C9 1.259(2) . ?
O6 C9 1.253(2) . ?
O7 C16 1.271(2) . ?
O7 Cd3 2.2078(13) 1_564 ?
O8 C16 1.251(2) . ?
O8 Cd4 2.2651(12) 1_564 ?
O9 C17 1.251(2) . ?
O10 C17 1.279(2) . ?
O11 C21 1.251(2) . ?
O12 C24 1.241(3) . ?
O13 C27 1.248(2) . ?
O14 C27 1.280(2) . ?
O15 C31 1.238(2) . ?
O16 C34 1.246(2) . ?
N1 C21 1.306(3) . ?
N1 C22 1.451(3) . ?
N1 C23 1.455(3) . ?
N2 C24 1.319(3) . ?
N2 C25 1.451(3) . ?
N2 C26 1.463(3) . ?
N3 C34 1.310(3) . ?
N3 C35 1.453(3) . ?
N3 C36 1.457(3) . ?
N4 C31 1.316(3) . ?
N4 C32 1.455(3) . ?
N4 C33 1.455(3) . ?
C1 C2 1.506(2) . ?
C2 C3 1.388(3) . ?
C2 C7 1.393(3) . ?
C3 C4 1.392(3) . ?
C4 C5 1.392(3) . ?
C5 C6 1.389(3) . ?
C5 C8 1.508(2) . ?
C6 C7 1.390(2) . ?
C9 C10 1.509(2) . ?
C10 C11 1.390(3) . ?
C10 C15 1.390(3) . ?
C11 C12 1.394(3) . ?
C12 C13 1.391(3) . ?
C13 C14 1.392(3) . ?
C13 C16 1.505(2) . ?
C14 C15 1.390(3) . ?
C17 C18 1.497(2) . ?
C18 C20 1.389(3) . ?
C18 C19 1.399(3) . ?
C19 C20 1.390(3) 2_455 ?
C20 C19 1.390(3) 2_455 ?
C27 C28 1.502(2) . ?
C28 C29 1.393(3) . ?
C28 C30 1.394(3) . ?
C29 C30 1.390(3) 2_746 ?
C30 C29 1.390(3) 2_746 ?
